data_2243978
loop_
_publ_author_name
'Fritsky, Igor O.'
'Sirenko, Valerii Y.'
'Shova, Sergiu'
'Kucheriv, Olesia I.'
'Gural'skiy, Il'ya A.'

_publ_section_title
;
 Crystal structure of 9-aminoacridinium chloride
 <i>N</i>,<i>N</i>-dimethylformamide monosolvate
;
_journal_coeditor_code DX2038
_journal_issue 12
_journal_name_full 'Acta Crystallographica Section E'
_journal_page_first 1303
_journal_page_last 1306
_journal_paper_doi 10.1107/S2056989021011816
_journal_volume 77
_journal_year 2021
_chemical_formula_iupac 'C13 H11 N2 +, Cl -, C3 H7 N O'
_chemical_formula_moiety 'C13 H11 N2 +, Cl -, C3 H7 N O'
_chemical_formula_sum 'C16 H18 Cl N3 O'
_chemical_formula_weight 303.78
_chemical_name_systematic
;
9-Aminoacridinium chloride <i>N</i>,<i>N</i>-dimethylformamide monosolvate
;
_space_group_crystal_system monoclinic
_space_group_IT_number 14
_space_group_name_Hall '-P 2ybc'
_space_group_name_H-M_alt 'P 1 21/c 1'
_atom_sites_solution_hydrogens geom
_audit_creation_method
;
Olex2 1.3
(compiled 2020.11.12 svn.r5f609507 for OlexSys, GUI svn.r6408)
;
_cell_angle_alpha 90
_cell_angle_beta 108.800(8)
_cell_angle_gamma 90
_cell_formula_units_Z 8
_cell_length_a 10.5819(7)
_cell_length_b 42.705(2)
_cell_length_c 7.2531(6)
_cell_measurement_reflns_used 3798
_cell_measurement_temperature 293(2)
_cell_measurement_theta_max 26.7330
_cell_measurement_theta_min 2.1170
_cell_volume 3102.8(4)
_computing_cell_refinement
;
CrysAlisPro (Rigaku OD, 2019)
;
_computing_data_collection
;
CrysAlisPro (Rigaku OD, 2019)
;
_computing_data_reduction
;
CrysAlisPro (Rigaku OD, 2019)
;
_computing_molecular_graphics
;
<i>OLEX2</i> (Dolomanov et al., 2009)
;
_computing_publication_material
;
<i>OLEX2</i> (Dolomanov et al., 2009)
;
_computing_structure_refinement
;
<i>SHELXL2018/3</i> (Sheldrick, 2015b)
;
_computing_structure_solution
;
ShelXT (Sheldrick, 2015a)
;
_diffrn_ambient_temperature 293(2)
_diffrn_detector_area_resol_mean 8.0797
_diffrn_measured_fraction_theta_full 0.999
_diffrn_measured_fraction_theta_max 0.999
_diffrn_measurement_device 'four-circle diffractometer'
_diffrn_measurement_device_type 'Xcalibur, Eos'
_diffrn_measurement_method '\w scans'
_diffrn_radiation_type MoK\a
_diffrn_radiation_wavelength 0.71073
_diffrn_reflns_av_R_equivalents 0.0402
_diffrn_reflns_av_unetI/netI 0.0761
_diffrn_reflns_limit_h_max 12
_diffrn_reflns_limit_h_min -8
_diffrn_reflns_limit_k_max 50
_diffrn_reflns_limit_k_min -34
_diffrn_reflns_limit_l_max 8
_diffrn_reflns_limit_l_min -8
_diffrn_reflns_number 12374
_diffrn_reflns_theta_full 25.023
_diffrn_reflns_theta_max 25.023
_diffrn_reflns_theta_min 1.907
_exptl_absorpt_coefficient_mu 0.249
_exptl_absorpt_correction_T_max 1.00000
_exptl_absorpt_correction_T_min 0.95544
_exptl_absorpt_correction_type multi-scan
_exptl_absorpt_process_details
;
(CrysAlisPro; Rigaku OD, 2019)
;
_exptl_crystal_colour 'clear intense yellow'
_exptl_crystal_density_diffrn 1.301
_exptl_crystal_description block
_exptl_crystal_F_000 1280
_exptl_crystal_size_max 0.3
_exptl_crystal_size_mid 0.2
_exptl_crystal_size_min 0.15
_refine_diff_density_max 0.577
_refine_diff_density_min -0.268
_refine_ls_extinction_method none
_refine_ls_goodness_of_fit_ref 1.099
_refine_ls_hydrogen_treatment constr
_refine_ls_matrix_type full
_refine_ls_number_parameters 383
_refine_ls_number_reflns 5491
_refine_ls_number_restraints 0
_refine_ls_restrained_S_all 1.099
_refine_ls_R_factor_all 0.1353
_refine_ls_R_factor_gt 0.0845
_refine_ls_shift/su_max 0.001
_refine_ls_shift/su_mean 0.000
_refine_ls_structure_factor_coef Fsqd
_refine_ls_weighting_details 'w=1/[\s^2^(Fo^2^)+(0.0638P)^2^+2.1432P] where P=(Fo^2^+2Fc^2^)/3'
_refine_ls_weighting_scheme calc
_refine_ls_wR_factor_gt 0.1729
_refine_ls_wR_factor_ref 0.1991
_reflns_number_gt 3496
_reflns_number_total 5491
_reflns_threshold_expression 'I > 2\s(I)'
_cod_data_source_file dx2038sup1.cif
_cod_data_source_block I
_cod_database_code 2243978
_shelx_space_group_comment
;
The symmetry employed for this shelxl refinement is uniquely defined
by the following loop, which should always be used as a source of
symmetry information in preference to the above space-group names.
They are only intended as comments.
;
_shelx_estimated_absorpt_t_min 0.929
_shelx_estimated_absorpt_t_max 0.964

loop_
_space_group_symop_operation_xyz
'x, y, z'
'-x, y+1/2, -z+1/2'
'-x, -y, -z'
'x, -y-1/2, z-1/2'

loop_
_atom_site_type_symbol
_atom_site_label
_atom_site_fract_x
_atom_site_fract_y
_atom_site_fract_z
_atom_site_U_iso_or_equiv
_atom_site_adp_type
_atom_site_calc_flag
_atom_site_occupancy
_atom_site_disorder_assembly
_atom_site_disorder_group
Cl Cl2 0.52995(11) 0.60004(2) 0.42541(19) 0.0646(4) Uani d 1 . .
Cl Cl1 0.92064(11) 0.65087(2) 0.79353(19) 0.0652(4) Uani d 1 . .
N N2 0.4780(3) 0.75521(8) 0.2516(5) 0.0473(9) Uani d 1 . .
H H2 0.439961 0.772953 0.214055 0.057 Uiso calc 1 . .
N N4 0.8349(3) 0.58046(8) 0.6530(5) 0.0558(10) Uani d 1 . .
H H4A 0.753411 0.581081 0.577485 0.067 Uiso calc 1 . .
H H4B 0.875157 0.597465 0.702537 0.067 Uiso calc 1 . .
N N1 0.6495(3) 0.67060(8) 0.4611(5) 0.0546(10) Uani d 1 . .
H H1A 0.729108 0.669943 0.542722 0.066 Uiso calc 1 . .
H H1B 0.604150 0.653625 0.427738 0.066 Uiso calc 1 . .
N N5 1.0324(4) 0.49648(8) 0.7759(5) 0.0572(10) Uani d 1 . .
H H5A 1.074306 0.478926 0.801115 0.069 Uiso calc 1 . .
N N3 0.1963(4) 0.84737(8) -0.0005(6) 0.0591(10) Uani d 1 . .
N N6 1.3057(4) 0.40331(10) 0.9714(6) 0.0646(11) Uani d 1 . .
C C2 0.6704(4) 0.72613(9) 0.4405(6) 0.0407(10) Uani d 1 . .
C C7 0.6074(4) 0.75488(9) 0.3723(6) 0.0419(10) Uani d 1 . .
C C29 0.8324(4) 0.52493(9) 0.6113(6) 0.0441(10) Uani d 1 . .
C C1 0.5973(4) 0.69747(9) 0.3876(6) 0.0411(10) Uani d 1 . .
C C13 0.4638(4) 0.69898(9) 0.2499(6) 0.0415(10) Uani d 1 . .
C C17 0.8978(4) 0.55353(9) 0.6925(6) 0.0433(10) Uani d 1 . .
C C8 0.4070(4) 0.72836(9) 0.1884(6) 0.0427(10) Uani d 1 . .
C C18 1.0344(4) 0.55202(10) 0.8188(6) 0.0469(10) Uani d 1 . .
C C12 0.3863(4) 0.67215(10) 0.1781(6) 0.0502(11) Uani d 1 . .
H H12 0.421945 0.652389 0.216721 0.060 Uiso calc 1 . .
C C3 0.8063(4) 0.72726(10) 0.5627(6) 0.0478(11) Uani d 1 . .
H H3 0.851443 0.708777 0.610598 0.057 Uiso calc 1 . .
C C23 1.0976(4) 0.52306(10) 0.8578(6) 0.0486(11) Uani d 1 . .
C C11 0.2594(4) 0.67488(11) 0.0522(6) 0.0575(12) Uani d 1 . .
H H11 0.209574 0.656968 0.004566 0.069 Uiso calc 1 . .
C C6 0.6752(5) 0.78324(10) 0.4249(6) 0.0533(12) Uani d 1 . .
H H6 0.631891 0.802055 0.380356 0.064 Uiso calc 1 . .
C C24 0.9034(5) 0.49659(10) 0.6557(6) 0.0496(11) Uani d 1 . .
O O1 0.3482(5) 0.81000(10) 0.1214(7) 0.1213(17) Uani d 1 . .
C C19 1.1073(4) 0.57874(11) 0.9076(7) 0.0578(12) Uani d 1 . .
H H19 1.067290 0.598375 0.884741 0.069 Uiso calc 1 . .
C C28 0.6990(4) 0.52341(10) 0.4876(7) 0.0593(12) Uani d 1 . .
H H28 0.649844 0.541808 0.454043 0.071 Uiso calc 1 . .
C C9 0.2745(4) 0.73091(11) 0.0596(7) 0.0575(12) Uani d 1 . .
H H9 0.236582 0.750446 0.020291 0.069 Uiso calc 1 . .
C C4 0.8703(4) 0.75517(10) 0.6096(6) 0.0559(12) Uani d 1 . .
H H4 0.959115 0.755529 0.688614 0.067 Uiso calc 1 . .
C C5 0.8052(5) 0.78322(11) 0.5416(6) 0.0595(13) Uani d 1 . .
H H5 0.850566 0.802089 0.575935 0.071 Uiso calc 1 . .
C C22 1.2312(5) 0.52056(12) 0.9817(7) 0.0634(13) Uani d 1 . .
H H22 1.273053 0.501138 1.006910 0.076 Uiso calc 1 . .
C C10 0.2037(5) 0.70426(11) -0.0055(7) 0.0625(13) Uani d 1 . .
H H10 0.116652 0.705698 -0.089990 0.075 Uiso calc 1 . .
C C25 0.8413(5) 0.46818(11) 0.5788(7) 0.0640(13) Uani d 1 . .
H H25 0.889114 0.449551 0.608286 0.077 Uiso calc 1 . .
C C21 1.2971(5) 0.54672(12) 1.0626(7) 0.0657(14) Uani d 1 . .
H H21 1.384991 0.545175 1.144215 0.079 Uiso calc 1 . .
C C20 1.2366(5) 0.57594(12) 1.0269(7) 0.0649(13) Uani d 1 . .
H H20 1.284081 0.593680 1.084266 0.078 Uiso calc 1 . .
C C14 0.3158(6) 0.83691(14) 0.0906(8) 0.0750(15) Uani d 1 . .
H H14 0.382748 0.851803 0.136486 0.090 Uiso calc 1 . .
C C26 0.7123(5) 0.46777(11) 0.4620(7) 0.0709(15) Uani d 1 . .
H H26 0.671583 0.448903 0.412320 0.085 Uiso calc 1 . .
C C27 0.6406(5) 0.49580(12) 0.4165(7) 0.0689(14) Uani d 1 . .
H H27 0.552007 0.495458 0.336611 0.083 Uiso calc 1 . .
O O2 1.1518(6) 0.43877(11) 0.8412(8) 0.149(2) Uani d 1 . .
C C16 0.1695(6) 0.88039(13) -0.0371(11) 0.115(2) Uani d 1 . .
H H16A 0.248518 0.892193 0.028244 0.172 Uiso calc 1 . .
H H16B 0.098683 0.886614 0.010836 0.172 Uiso calc 1 . .
H H16C 0.143641 0.884297 -0.174604 0.172 Uiso calc 1 . .
C C32 1.3588(7) 0.37299(14) 1.0227(10) 0.121(3) Uani d 1 . .
H H32A 1.371578 0.369283 1.158012 0.181 Uiso calc 1 . .
H H32B 1.442925 0.371355 0.999575 0.181 Uiso calc 1 . .
H H32C 1.297962 0.357724 0.945223 0.181 Uiso calc 1 . .
C C30 1.1894(8) 0.4107(2) 0.8729(11) 0.127(3) Uani d 1 . .
H H30 1.127945 0.394876 0.820824 0.152 Uiso calc 1 . .
C C15 0.0865(6) 0.82581(15) -0.0790(11) 0.120(3) Uani d 1 . .
H H15A 0.056623 0.826913 -0.218681 0.180 Uiso calc 1 . .
H H15B 0.014377 0.831333 -0.032063 0.180 Uiso calc 1 . .
H H15C 0.115624 0.804886 -0.038441 0.180 Uiso calc 1 . .
C C31 1.3999(9) 0.42835(19) 1.0510(12) 0.158(3) Uani d 1 . .
H H31A 1.449984 0.423680 1.183929 0.237 Uiso calc 1 . .
H H31B 1.352309 0.447662 1.045383 0.237 Uiso calc 1 . .
H H31C 1.459666 0.430308 0.976317 0.237 Uiso calc 1 . .

loop_
_atom_site_aniso_label
_atom_site_aniso_U_11
_atom_site_aniso_U_22
_atom_site_aniso_U_33
_atom_site_aniso_U_12
_atom_site_aniso_U_13
_atom_site_aniso_U_23
Cl2 0.0509(7) 0.0407(6) 0.0845(9) 0.0001(5) -0.0026(6) 0.0013(6)
Cl1 0.0487(7) 0.0370(6) 0.0911(9) 0.0017(5) -0.0038(6) -0.0027(6)
N2 0.049(2) 0.039(2) 0.050(2) 0.0050(16) 0.0093(17) 0.0074(17)
N4 0.043(2) 0.039(2) 0.075(3) 0.0002(16) 0.0048(18) -0.0053(19)
N1 0.044(2) 0.0325(19) 0.073(3) -0.0036(15) -0.0020(18) 0.0044(18)
N5 0.065(3) 0.042(2) 0.061(3) 0.0161(19) 0.017(2) 0.0092(19)
N3 0.058(2) 0.044(2) 0.074(3) 0.0020(19) 0.020(2) 0.004(2)
N6 0.054(2) 0.064(3) 0.077(3) 0.012(2) 0.023(2) 0.014(2)
C2 0.046(2) 0.035(2) 0.040(2) -0.0028(18) 0.0128(19) 0.0019(19)
C7 0.049(2) 0.038(2) 0.038(2) -0.0003(19) 0.014(2) 0.0001(19)
C29 0.054(3) 0.033(2) 0.048(3) 0.0019(19) 0.021(2) 0.000(2)
C1 0.042(2) 0.039(2) 0.041(2) 0.0038(18) 0.0114(18) -0.0004(19)
C13 0.042(2) 0.037(2) 0.043(2) 0.0002(18) 0.0107(18) 0.0056(19)
C17 0.048(2) 0.038(2) 0.045(2) 0.0074(19) 0.0157(19) 0.000(2)
C8 0.043(2) 0.046(3) 0.038(2) -0.0017(19) 0.0116(18) 0.005(2)
C18 0.048(2) 0.045(3) 0.048(3) 0.007(2) 0.014(2) 0.002(2)
C12 0.049(3) 0.045(3) 0.052(3) 0.000(2) 0.010(2) 0.003(2)
C3 0.045(2) 0.043(3) 0.048(3) 0.0000(19) 0.005(2) 0.004(2)
C23 0.055(3) 0.046(3) 0.045(3) 0.008(2) 0.016(2) 0.004(2)
C11 0.046(3) 0.055(3) 0.063(3) -0.008(2) 0.004(2) -0.001(2)
C6 0.070(3) 0.036(2) 0.049(3) -0.005(2) 0.012(2) 0.004(2)
C24 0.065(3) 0.040(3) 0.048(3) 0.004(2) 0.023(2) 0.002(2)
O1 0.159(4) 0.091(3) 0.131(4) 0.074(3) 0.070(3) 0.058(3)
C19 0.052(3) 0.046(3) 0.069(3) 0.007(2) 0.011(2) -0.004(2)
C28 0.059(3) 0.041(3) 0.071(3) 0.000(2) 0.011(2) -0.009(2)
C9 0.045(3) 0.056(3) 0.062(3) 0.005(2) 0.004(2) 0.010(2)
C4 0.055(3) 0.050(3) 0.052(3) -0.013(2) 0.002(2) 0.005(2)
C5 0.075(3) 0.045(3) 0.051(3) -0.016(2) 0.010(2) 0.000(2)
C22 0.058(3) 0.066(3) 0.063(3) 0.022(3) 0.015(2) 0.005(3)
C10 0.048(3) 0.063(3) 0.063(3) 0.001(2) -0.001(2) 0.012(3)
C25 0.088(4) 0.038(3) 0.066(3) 0.005(2) 0.024(3) -0.002(2)
C21 0.050(3) 0.074(4) 0.064(3) 0.013(3) 0.006(2) 0.008(3)
C20 0.054(3) 0.059(3) 0.070(3) 0.001(2) 0.004(2) -0.004(3)
C14 0.077(4) 0.073(4) 0.074(4) 0.009(3) 0.023(3) 0.007(3)
C26 0.092(4) 0.043(3) 0.073(4) -0.007(3) 0.019(3) -0.013(3)
C27 0.066(3) 0.060(3) 0.074(3) -0.004(3) 0.012(3) -0.014(3)
O2 0.183(5) 0.100(4) 0.181(5) 0.093(4) 0.082(4) 0.065(4)
C16 0.119(5) 0.063(4) 0.169(7) 0.036(4) 0.056(5) 0.030(4)
C32 0.160(7) 0.084(5) 0.126(6) 0.069(4) 0.060(5) 0.032(4)
C30 0.111(6) 0.147(7) 0.122(6) 0.048(5) 0.039(5) 0.044(5)
C15 0.102(5) 0.108(5) 0.157(7) -0.042(4) 0.051(5) -0.040(5)
C31 0.180(8) 0.153(8) 0.142(7) -0.073(7) 0.053(6) -0.008(6)

loop_
_atom_type_symbol
_atom_type_description
_atom_type_scat_dispersion_real
_atom_type_scat_dispersion_imag
_atom_type_scat_source
C C 0.0033 0.0016 'International Tables Vol C Tables 4.2.6.8 and 6.1.1.4'
H H 0.0000 0.0000 'International Tables Vol C Tables 4.2.6.8 and 6.1.1.4'
Cl Cl 0.1484 0.1585 'International Tables Vol C Tables 4.2.6.8 and 6.1.1.4'
N N 0.0061 0.0033 'International Tables Vol C Tables 4.2.6.8 and 6.1.1.4'
O O 0.0106 0.0060 'International Tables Vol C Tables 4.2.6.8 and 6.1.1.4'

loop_
_geom_angle_atom_site_label_1
_geom_angle_atom_site_label_2
_geom_angle_atom_site_label_3
_geom_angle_site_symmetry_1
_geom_angle_site_symmetry_3
_geom_angle
_geom_angle_publ_flag
C7 N2 H2 . . 118.8 ?
C7 N2 C8 . . 122.3(3) ?
C8 N2 H2 . . 118.8 ?
H4A N4 H4B . . 120.0 ?
C17 N4 H4A . . 120.0 ?
C17 N4 H4B . . 120.0 ?
H1A N1 H1B . . 120.0 ?
C1 N1 H1A . . 120.0 ?
C1 N1 H1B . . 120.0 ?
C23 N5 H5A . . 118.7 ?
C23 N5 C24 . . 122.6(4) ?
C24 N5 H5A . . 118.7 ?
C14 N3 C16 . . 121.9(5) ?
C14 N3 C15 . . 120.4(5) ?
C16 N3 C15 . . 117.6(5) ?
C32 N6 C31 . . 114.0(6) ?
C30 N6 C32 . . 128.2(6) ?
C30 N6 C31 . . 117.7(6) ?
C7 C2 C1 . . 119.8(3) ?
C7 C2 C3 . . 117.2(3) ?
C3 C2 C1 . . 123.0(4) ?
N2 C7 C2 . . 119.8(4) ?
N2 C7 C6 . . 119.1(4) ?
C6 C7 C2 . . 121.1(4) ?
C24 C29 C17 . . 119.2(4) ?
C24 C29 C28 . . 117.3(4) ?
C28 C29 C17 . . 123.6(4) ?
N1 C1 C2 . . 121.2(4) ?
N1 C1 C13 . . 120.7(4) ?
C2 C1 C13 . . 118.0(3) ?
C8 C13 C1 . . 118.9(4) ?
C8 C13 C12 . . 118.2(4) ?
C12 C13 C1 . . 122.9(4) ?
N4 C17 C29 . . 120.8(4) ?
N4 C17 C18 . . 120.8(4) ?
C29 C17 C18 . . 118.4(4) ?
N2 C8 C13 . . 120.8(3) ?
N2 C8 C9 . . 118.5(4) ?
C13 C8 C9 . . 120.7(4) ?
C23 C18 C17 . . 119.2(4) ?
C23 C18 C19 . . 118.0(4) ?
C19 C18 C17 . . 122.8(4) ?
C13 C12 H12 . . 119.7 ?
C11 C12 C13 . . 120.6(4) ?
C11 C12 H12 . . 119.7 ?
C2 C3 H3 . . 119.8 ?
C4 C3 C2 . . 120.4(4) ?
C4 C3 H3 . . 119.8 ?
N5 C23 C18 . . 120.6(4) ?
N5 C23 C22 . . 118.5(4) ?
C18 C23 C22 . . 120.9(4) ?
C12 C11 H11 . . 119.7 ?
C12 C11 C10 . . 120.5(4) ?
C10 C11 H11 . . 119.7 ?
C7 C6 H6 . . 120.1 ?
C5 C6 C7 . . 119.8(4) ?
C5 C6 H6 . . 120.1 ?
N5 C24 C29 . . 120.0(4) ?
N5 C24 C25 . . 119.7(4) ?
C29 C24 C25 . . 120.3(4) ?
C18 C19 H19 . . 119.8 ?
C20 C19 C18 . . 120.4(4) ?
C20 C19 H19 . . 119.8 ?
C29 C28 H28 . . 119.2 ?
C27 C28 C29 . . 121.5(4) ?
C27 C28 H28 . . 119.2 ?
C8 C9 H9 . . 120.6 ?
C10 C9 C8 . . 118.8(4) ?
C10 C9 H9 . . 120.6 ?
C3 C4 H4 . . 119.4 ?
C3 C4 C5 . . 121.1(4) ?
C5 C4 H4 . . 119.4 ?
C6 C5 C4 . . 120.4(4) ?
C6 C5 H5 . . 119.8 ?
C4 C5 H5 . . 119.8 ?
C23 C22 H22 . . 120.5 ?
C21 C22 C23 . . 119.0(4) ?
C21 C22 H22 . . 120.5 ?
C11 C10 H10 . . 119.4 ?
C9 C10 C11 . . 121.2(4) ?
C9 C10 H10 . . 119.4 ?
C24 C25 H25 . . 119.8 ?
C26 C25 C24 . . 120.5(4) ?
C26 C25 H25 . . 119.8 ?
C22 C21 H21 . . 119.3 ?
C22 C21 C20 . . 121.4(4) ?
C20 C21 H21 . . 119.3 ?
C19 C20 C21 . . 120.2(5) ?
C19 C20 H20 . . 119.9 ?
C21 C20 H20 . . 119.9 ?
N3 C14 H14 . . 116.7 ?
O1 C14 N3 . . 126.6(6) ?
O1 C14 H14 . . 116.7 ?
C25 C26 H26 . . 120.1 ?
C25 C26 C27 . . 119.8(5) ?
C27 C26 H26 . . 120.1 ?
C28 C27 C26 . . 120.6(5) ?
C28 C27 H27 . . 119.7 ?
C26 C27 H27 . . 119.7 ?
N3 C16 H16A . . 109.5 ?
N3 C16 H16B . . 109.5 ?
N3 C16 H16C . . 109.5 ?
H16A C16 H16B . . 109.5 ?
H16A C16 H16C . . 109.5 ?
H16B C16 H16C . . 109.5 ?
N6 C32 H32A . . 109.5 ?
N6 C32 H32B . . 109.5 ?
N6 C32 H32C . . 109.5 ?
H32A C32 H32B . . 109.5 ?
H32A C32 H32C . . 109.5 ?
H32B C32 H32C . . 109.5 ?
N6 C30 O2 . . 122.7(8) ?
N6 C30 H30 . . 118.6 ?
O2 C30 H30 . . 118.6 ?
N3 C15 H15A . . 109.5 ?
N3 C15 H15B . . 109.5 ?
N3 C15 H15C . . 109.5 ?
H15A C15 H15B . . 109.5 ?
H15A C15 H15C . . 109.5 ?
H15B C15 H15C . . 109.5 ?
N6 C31 H31A . . 109.5 ?
N6 C31 H31B . . 109.5 ?
N6 C31 H31C . . 109.5 ?
H31A C31 H31B . . 109.5 ?
H31A C31 H31C . . 109.5 ?
H31B C31 H31C . . 109.5 ?

loop_
_geom_bond_atom_site_label_1
_geom_bond_atom_site_label_2
_geom_bond_site_symmetry_2
_geom_bond_distance
_geom_bond_publ_flag
N2 H2 . 0.8600 ?
N2 C7 . 1.367(5) ?
N2 C8 . 1.367(5) ?
N4 H4A . 0.8600 ?
N4 H4B . 0.8600 ?
N4 C17 . 1.313(5) ?
N1 H1A . 0.8600 ?
N1 H1B . 0.8600 ?
N1 C1 . 1.310(5) ?
N5 H5A . 0.8600 ?
N5 C23 . 1.361(5) ?
N5 C24 . 1.362(5) ?
N3 C14 . 1.303(6) ?
N3 C16 . 1.446(6) ?
N3 C15 . 1.448(6) ?
N6 C32 . 1.413(6) ?
N6 C30 . 1.248(7) ?
N6 C31 . 1.449(7) ?
C2 C7 . 1.409(5) ?
C2 C1 . 1.433(5) ?
C2 C3 . 1.426(5) ?
C7 C6 . 1.397(5) ?
C29 C17 . 1.434(5) ?
C29 C24 . 1.406(5) ?
C29 C28 . 1.410(6) ?
C1 C13 . 1.445(5) ?
C13 C8 . 1.401(5) ?
C13 C12 . 1.408(5) ?
C17 C18 . 1.441(5) ?
C8 C9 . 1.416(5) ?
C18 C23 . 1.391(5) ?
C18 C19 . 1.412(6) ?
C12 H12 . 0.9300 ?
C12 C11 . 1.364(6) ?
C3 H3 . 0.9300 ?
C3 C4 . 1.359(5) ?
C23 C22 . 1.414(6) ?
C11 H11 . 0.9300 ?
C11 C10 . 1.391(6) ?
C6 H6 . 0.9300 ?
C6 C5 . 1.363(6) ?
C24 C25 . 1.407(6) ?
O1 C14 . 1.199(6) ?
C19 H19 . 0.9300 ?
C19 C20 . 1.368(6) ?
C28 H28 . 0.9300 ?
C28 C27 . 1.354(6) ?
C9 H9 . 0.9300 ?
C9 C10 . 1.361(6) ?
C4 H4 . 0.9300 ?
C4 C5 . 1.391(6) ?
C5 H5 . 0.9300 ?
C22 H22 . 0.9300 ?
C22 C21 . 1.347(6) ?
C10 H10 . 0.9300 ?
C25 H25 . 0.9300 ?
C25 C26 . 1.355(7) ?
C21 H21 . 0.9300 ?
C21 C20 . 1.388(6) ?
C20 H20 . 0.9300 ?
C14 H14 . 0.9300 ?
C26 H26 . 0.9300 ?
C26 C27 . 1.399(6) ?
C27 H27 . 0.9300 ?
O2 C30 . 1.260(8) ?
C16 H16A . 0.9600 ?
C16 H16B . 0.9600 ?
C16 H16C . 0.9600 ?
C32 H32A . 0.9600 ?
C32 H32B . 0.9600 ?
C32 H32C . 0.9600 ?
C30 H30 . 0.9300 ?
C15 H15A . 0.9600 ?
C15 H15B . 0.9600 ?
C15 H15C . 0.9600 ?
C31 H31A . 0.9600 ?
C31 H31B . 0.9600 ?
C31 H31C . 0.9600 ?

loop_
_geom_hbond_atom_site_label_D
_geom_hbond_atom_site_label_H
_geom_hbond_atom_site_label_A
_geom_hbond_site_symmetry_A
_geom_hbond_distance_DH
_geom_hbond_distance_HA
_geom_hbond_distance_DA
_geom_hbond_angle_DHA
_geom_hbond_publ_flag
N2 H2 O1 . 0.86 1.86 2.723(5) 176 yes
N4 H4A Cl2 . 0.86 2.40 3.225(3) 160 yes
N4 H4B Cl1 . 0.86 2.38 3.211(4) 163 yes
N1 H1A Cl1 . 0.86 2.39 3.209(3) 160 yes
N1 H1B Cl2 . 0.86 2.42 3.246(3) 162 yes
N5 H5A O2 . 0.86 1.88 2.740(5) 175 yes

loop_
_geom_torsion_atom_site_label_1
_geom_torsion_atom_site_label_2
_geom_torsion_atom_site_label_3
_geom_torsion_atom_site_label_4
_geom_torsion_site_symmetry_1
_geom_torsion_site_symmetry_2
_geom_torsion_site_symmetry_3
_geom_torsion_site_symmetry_4
_geom_torsion
_geom_torsion_publ_flag
N2 C7 C6 C5 . . . . -178.5(4) ?
N2 C8 C9 C10 . . . . 179.3(4) ?
N4 C17 C18 C23 . . . . 179.8(4) ?
N4 C17 C18 C19 . . . . 0.5(7) ?
N1 C1 C13 C8 . . . . 174.2(4) ?
N1 C1 C13 C12 . . . . -4.1(6) ?
N5 C23 C22 C21 . . . . 179.6(4) ?
N5 C24 C25 C26 . . . . 178.7(4) ?
C2 C7 C6 C5 . . . . 1.0(7) ?
C2 C1 C13 C8 . . . . -6.0(6) ?
C2 C1 C13 C12 . . . . 175.7(4) ?
C2 C3 C4 C5 . . . . 0.5(7) ?
C7 N2 C8 C13 . . . . 1.7(6) ?
C7 N2 C8 C9 . . . . -178.5(4) ?
C7 C2 C1 N1 . . . . -174.4(4) ?
C7 C2 C1 C13 . . . . 5.8(6) ?
C7 C2 C3 C4 . . . . 0.0(6) ?
C7 C6 C5 C4 . . . . -0.4(7) ?
C29 C17 C18 C23 . . . . -0.1(6) ?
C29 C17 C18 C19 . . . . -179.4(4) ?
C29 C24 C25 C26 . . . . -0.3(7) ?
C29 C28 C27 C26 . . . . -0.9(8) ?
C1 C2 C7 N2 . . . . -1.9(6) ?
C1 C2 C7 C6 . . . . 178.6(4) ?
C1 C2 C3 C4 . . . . -179.3(4) ?
C1 C13 C8 N2 . . . . 2.4(6) ?
C1 C13 C8 C9 . . . . -177.5(4) ?
C1 C13 C12 C11 . . . . 178.2(4) ?
C13 C8 C9 C10 . . . . -0.8(7) ?
C13 C12 C11 C10 . . . . -0.8(7) ?
C17 C29 C24 N5 . . . . 0.6(6) ?
C17 C29 C24 C25 . . . . 179.6(4) ?
C17 C29 C28 C27 . . . . -179.0(5) ?
C17 C18 C23 N5 . . . . 0.9(6) ?
C17 C18 C23 C22 . . . . -179.7(4) ?
C17 C18 C19 C20 . . . . 179.7(4) ?
C8 N2 C7 C2 . . . . -1.9(6) ?
C8 N2 C7 C6 . . . . 177.6(4) ?
C8 C13 C12 C11 . . . . -0.1(6) ?
C8 C9 C10 C11 . . . . 0.0(7) ?
C18 C23 C22 C21 . . . . 0.1(7) ?
C18 C19 C20 C21 . . . . -0.3(7) ?
C12 C13 C8 N2 . . . . -179.3(4) ?
C12 C13 C8 C9 . . . . 0.9(6) ?
C12 C11 C10 C9 . . . . 0.8(8) ?
C3 C2 C7 N2 . . . . 178.7(4) ?
C3 C2 C7 C6 . . . . -0.8(6) ?
C3 C2 C1 N1 . . . . 4.9(6) ?
C3 C2 C1 C13 . . . . -174.9(4) ?
C3 C4 C5 C6 . . . . -0.3(7) ?
C23 N5 C24 C29 . . . . 0.2(6) ?
C23 N5 C24 C25 . . . . -178.9(4) ?
C23 C18 C19 C20 . . . . 0.4(7) ?
C23 C22 C21 C20 . . . . 0.0(8) ?
C24 N5 C23 C18 . . . . -0.9(7) ?
C24 N5 C23 C22 . . . . 179.6(4) ?
C24 C29 C17 N4 . . . . 179.5(4) ?
C24 C29 C17 C18 . . . . -0.6(6) ?
C24 C29 C28 C27 . . . . 1.0(7) ?
C24 C25 C26 C27 . . . . 0.4(8) ?
C19 C18 C23 N5 . . . . -179.8(4) ?
C19 C18 C23 C22 . . . . -0.3(7) ?
C28 C29 C17 N4 . . . . -0.6(7) ?
C28 C29 C17 C18 . . . . 179.4(4) ?
C28 C29 C24 N5 . . . . -179.4(4) ?
C28 C29 C24 C25 . . . . -0.3(6) ?
C22 C21 C20 C19 . . . . 0.1(8) ?
C25 C26 C27 C28 . . . . 0.2(8) ?
C16 N3 C14 O1 . . . . -177.2(6) ?
C32 N6 C30 O2 . . . . 177.7(6) ?
C15 N3 C14 O1 . . . . -0.8(9) ?
C31 N6 C30 O2 . . . . -0.1(10) ?

_cod_database_fobs_code 2243978
